data_2009196
loop_
_publ_author_name
'MacLean, Elizabeth J.'
'Wheatley, Paul S.'
'Ferguson, George'
'Glidewell, Christopher'

_publ_section_title
;
 Self-templating of large rings by small rings in
 4,4'-bipyridyl--3,4-dihydroxy-3-cyclobutene-1,2-dione (2/3)
;
_journal_issue 11
_journal_name_full 'Acta Crystallographica Section C'
_journal_page_first 1892
_journal_page_last 1896
_journal_paper_doi 10.1107/S010827019900952X
_journal_volume 55
_journal_year 1999
_chemical_formula_moiety '2C10 H10 N2 2+, 2C4 H O4 1-, C4 O4 2-'
_chemical_formula_sum 'C32 H22 N4 O12'
_chemical_formula_weight 654.54
_chemical_name_systematic
;
4,4'-Bipyridyl  3,4-dihydroxy-3-cyclobutenedione (2/3)
;
_space_group_IT_number 14
_symmetry_cell_setting monoclinic
_symmetry_space_group_name_Hall '-P 2yn'
_symmetry_space_group_name_H-M 'P 1 21/n 1'
_cell_angle_alpha 90.00
_cell_angle_beta 91.708(5)
_cell_angle_gamma 90.00
_cell_formula_units_Z 2
_cell_length_a 3.7335(7)
_cell_length_b 20.116(4)
_cell_length_c 18.033(4)
_cell_measurement_reflns_used 2993
_cell_measurement_temperature 150(2)
_cell_measurement_theta_max 28.95
_cell_measurement_theta_min 3.44
_cell_volume 1353.7(5)
_computing_cell_refinement SMART
_computing_data_collection 'SMART (Siemens, 1996)'
_computing_data_reduction 'SAINT (Siemens, 1996)'
_computing_molecular_graphics 'ORTEPII (Johnson, 1976) and PLATON (Spek, 1999)'
_computing_publication_material 'SHELXL97  and WordPerfect macro PRPKAPPA (Ferguson, 1999)'
_computing_structure_refinement 'SHELXL97 (Sheldrick, 1997a)'
_computing_structure_solution 'SHELXS97 (Sheldrick, 1997b)'
_diffrn_ambient_temperature 150(2)
_diffrn_measured_fraction_theta_full 0.998
_diffrn_measured_fraction_theta_max 0.913
_diffrn_measurement_device_type 'Siemens SMART CCD'
_diffrn_measurement_method '\w rotation with narrow frames'
_diffrn_radiation_source 'synchrotron radiation'
_diffrn_radiation_type synchrotron
_diffrn_radiation_wavelength 0.68910
_diffrn_reflns_av_R_equivalents 0.072
_diffrn_reflns_av_sigmaI/netI 0.1149
_diffrn_reflns_limit_h_max 3
_diffrn_reflns_limit_h_min -5
_diffrn_reflns_limit_k_max 23
_diffrn_reflns_limit_k_min -28
_diffrn_reflns_limit_l_max 24
_diffrn_reflns_limit_l_min -24
_diffrn_reflns_number 9562
_diffrn_reflns_theta_full 25
_diffrn_reflns_theta_max 29.48
_diffrn_reflns_theta_min 1.96
_exptl_absorpt_coefficient_mu 0.126
_exptl_absorpt_correction_type none
_exptl_crystal_colour orange
_exptl_crystal_density_diffrn 1.606
_exptl_crystal_density_method 'not measured'
_exptl_crystal_description plate
_exptl_crystal_F_000 676
_exptl_crystal_size_max 0.05
_exptl_crystal_size_mid 0.05
_exptl_crystal_size_min 0.01
_refine_diff_density_max 0.342
_refine_diff_density_min -0.301
_refine_ls_extinction_coef 0.019(3)
_refine_ls_extinction_method 'SHELXL97 (Sheldrick, 1997a)'
_refine_ls_goodness_of_fit_ref 0.894
_refine_ls_hydrogen_treatment constr
_refine_ls_matrix_type full
_refine_ls_number_parameters 219
_refine_ls_number_reflns 3783
_refine_ls_number_restraints 0
_refine_ls_restrained_S_all 0.894
_refine_ls_R_factor_all 0.120
_refine_ls_R_factor_gt 0.058
_refine_ls_shift/su_max <0.001
_refine_ls_shift/su_mean 0.000
_refine_ls_structure_factor_coef Fsqd
_refine_ls_weighting_details 'w = 1/[\s^2^(Fo^2^)+(0.0740P)^2^] where P = Fo^2^+2Fc^2^)/3'
_refine_ls_weighting_scheme calc
_refine_ls_wR_factor_ref 0.144
_reflns_number_gt 2071
_reflns_number_total 3783
_reflns_threshold_expression I>2\s(I)
_cod_data_source_file sk1316.cif
_cod_data_source_block 9918
_cod_original_sg_symbol_H-M 'P 21/n'
_cod_database_code 2009196
_cod_database_fobs_code 2009196

loop_
_symmetry_equiv_pos_as_xyz
'x, y, z'
'-x+1/2, y+1/2, -z+1/2'
'-x, -y, -z'
'x+1/2, -y+1/2, z+1/2'

loop_
_atom_site_label
_atom_site_fract_x
_atom_site_fract_y
_atom_site_fract_z
_atom_site_U_iso_or_equiv
_atom_site_adp_type
_atom_site_calc_flag
_atom_site_refinement_flags
_atom_site_occupancy
_atom_site_disorder_assembly
_atom_site_disorder_group
_atom_site_type_symbol
O1 .2309(4) .51996(7) .61002(8) .0214(4) Uani d . 1 . . O
O2 .5983(4) .61147(7) .48641(8) .0218(4) Uani d . 1 . . O
C1 .3784(6) .50882(10) .54948(12) .0151(5) Uani d . 1 . . C
C2 .5439(6) .55031(10) .49399(11) .0156(5) Uani d . 1 . . C
N11 -.0652(5) .42253(9) .67991(10) .0185(4) Uani d . 1 . . N
C12 -.2008(6) .44190(11) .74433(12) .0188(5) Uani d . 1 . . C
C13 -.3374(6) .39581(10) .79223(12) .0177(5) Uani d . 1 . . C
C14 -.3330(6) .32864(10) .77294(12) .0139(4) Uani d . 1 . . C
C15 -.1945(6) .31030(11) .70480(11) .0160(5) Uani d . 1 . . C
C16 -.0587(6) .35846(11) .65953(12) .0182(5) Uani d . 1 . . C
N21 -.7707(5) .18705(9) .91851(10) .0177(4) Uani d . 1 . . N
C22 -.7267(6) .17014(11) .84742(12) .0200(5) Uani d . 1 . . C
C23 -.5814(6) .21495(11) .79908(12) .0194(5) Uani d . 1 . . C
C24 -.4805(6) .27781(10) .82435(12) .0136(5) Uani d . 1 . . C
C25 -.5259(6) .29298(11) .89895(12) .0180(5) Uani d . 1 . . C
C26 -.6754(6) .24652(11) .94506(12) .0195(5) Uani d . 1 . . C
O3 -1.0123(5) .60518(8) 1.01482(9) .0241(4) Uani d . 1 . . O
O4 -.7587(5) .71136(9) .89751(10) .0348(5) Uani d . 1 . . O
O5 -.4814(5) .59270(9) .78926(9) .0313(5) Uani d . 1 . . O
O6 -.7547(5) .48438(8) .90621(10) .0321(5) Uani d . 1 . . O
C3 -.8649(6) .59957(11) .95026(12) .0182(5) Uani d . 1 . . C
C4 -.7510(7) .65042(12) .89912(13) .0220(5) Uani d . 1 . . C
C5 -.6268(7) .59585(11) .84924(12) .0207(5) Uani d . 1 . . C
C6 -.7533(6) .54687(12) .90430(12) .0202(5) Uani d . 1 . . C
H11 .0221 .4527 .6501 .022 Uiso calc R 1 . . H
H12 -.2027 .4877 .7570 .023 Uiso calc R 1 . . H
H13 -.4336 .4096 .8379 .021 Uiso calc R 1 . . H
H15 -.1943 .2650 .6899 .019 Uiso calc R 1 . . H
H16 .0404 .3463 .6135 .022 Uiso calc R 1 . . H
H21 -.8656 .1579 .9486 .021 Uiso calc R 1 . . H
H22 -.7958 .1272 .8304 .024 Uiso calc R 1 . . H
H23 -.5501 .2030 .7487 .023 Uiso calc R 1 . . H
H25 -.4542 .3351 .9179 .022 Uiso calc R 1 . . H
H26 -.7103 .2569 .9957 .023 Uiso calc R 1 . . H
H3 -1.0607 .5672 1.0311 .036 Uiso calc R 1 . . H

loop_
_atom_site_aniso_label
_atom_site_aniso_U_11
_atom_site_aniso_U_22
_atom_site_aniso_U_33
_atom_site_aniso_U_12
_atom_site_aniso_U_13
_atom_site_aniso_U_23
O1 .0320(10) .0152(8) .0178(8) -.0022(7) .0128(7) -.0013(6)
O2 .0331(10) .0116(8) .0215(9) -.0018(7) .0145(7) -.0007(6)
C1 .0179(12) .0102(10) .0174(11) .0001(8) .0060(9) -.0002(8)
C2 .0191(12) .0132(10) .0147(10) .0005(9) .0053(9) .0008(8)
N11 .0189(11) .0153(9) .0217(10) -.0021(8) .0059(8) .0052(8)
C12 .0219(13) .0111(10) .0237(12) -.0004(9) .0042(10) .0010(9)
C13 .0202(13) .0144(11) .0189(11) .0010(9) .0069(9) -.0010(9)
C14 .0122(11) .0142(11) .0154(10) -.0012(9) .0026(8) .0014(8)
C15 .0201(12) .0130(10) .0150(10) .0002(9) .0048(9) -.0009(8)
C16 .0183(13) .0210(12) .0156(10) .0014(10) .0038(9) .0005(9)
N21 .0205(11) .0138(9) .0190(10) -.0011(8) .0054(8) .0059(7)
C22 .0271(14) .0122(11) .0207(12) -.0001(9) .0033(10) .0000(9)
C23 .0270(14) .0141(11) .0172(11) .0002(9) .0062(10) .0004(8)
C24 .0121(12) .0117(10) .0172(11) .0011(8) .0037(9) .0031(8)
C25 .0247(13) .0127(11) .0170(11) -.0030(9) .0071(9) -.0016(8)
C26 .0259(14) .0183(11) .0146(11) -.0010(9) .0037(10) -.0004(8)
O3 .0370(11) .0169(8) .0192(8) -.0024(8) .0114(7) -.0024(6)
O4 .0531(14) .0199(10) .0319(10) -.0011(8) .0079(9) .0050(7)
O5 .0354(11) .0379(11) .0211(9) .0071(8) .0110(8) .0059(7)
O6 .0500(13) .0169(9) .0306(10) .0011(8) .0221(9) -.0035(7)
C3 .0202(13) .0178(11) .0166(11) -.0014(9) .0032(9) -.0032(9)
C4 .0268(14) .0193(12) .0199(12) -.0007(10) .0006(10) .0027(9)
C5 .0227(13) .0221(12) .0172(11) .0022(10) -.0005(10) .0017(9)
C6 .0219(13) .0227(12) .0163(11) .0013(10) .0066(9) -.0002(9)

loop_
_atom_type_symbol
_atom_type_description
_atom_type_scat_dispersion_real
_atom_type_scat_dispersion_imag
_atom_type_scat_source
C C 0.0033 0.0016 'International Tables Vol C Tables 4.2.6.8 and 6.1.1.4'
H H 0.0000 0.0000 'International Tables Vol C Tables 4.2.6.8 and 6.1.1.4'
N N 0.0061 0.0033 'International Tables Vol C Tables 4.2.6.8 and 6.1.1.4'
O O 0.0106 0.0060 'International Tables Vol C Tables 4.2.6.8 and 6.1.1.4'

loop_
_geom_angle_atom_site_label_1
_geom_angle_atom_site_label_2
_geom_angle_atom_site_label_3
_geom_angle_site_symmetry_3
_geom_angle
_geom_angle_publ_flag
O1 C1 C2 . 134.5(2) y
O1 C1 C2 3_666 135.3(2) y
C2 C1 C2 3_666 90.2(2) y
O2 C2 C1 . 135.3(2) y
O2 C2 C1 3_666 134.9(2) y
C1 C2 C1 3_666 89.8(2) y
C12 N11 C16 . 121.9(2) y
N11 C12 C13 . 120.4(2) no
C12 C13 C14 . 119.3(2) no
C13 C14 C15 . 118.84(19) no
C13 C14 C24 . 120.01(19) no
C15 C14 C24 . 121.15(19) no
C16 C15 C14 . 119.3(2) no
N11 C16 C15 . 120.3(2) no
C26 N21 C22 . 122.1(2) y
N21 C22 C23 . 120.1(2) no
C22 C23 C24 . 119.7(2) no
C23 C24 C25 . 118.36(19) no
C23 C24 C14 . 121.3(2) no
C25 C24 C14 . 120.37(19) no
C26 C25 C24 . 119.7(2) no
N21 C26 C25 . 120.0(2) no
O3 C3 C6 . 136.5(2) y
O3 C3 C4 . 130.2(2) y
C6 C3 C4 . 93.4(2) y
O4 C4 C3 . 135.5(2) y
O4 C4 C5 . 136.4(2) y
C3 C4 C5 . 88.1(2) y
O5 C5 C6 . 135.5(2) y
O5 C5 C4 . 136.0(2) y
C6 C5 C4 . 88.5(2) y
O6 C6 C3 . 137.0(2) y
O6 C6 C5 . 133.1(2) y
C3 C6 C5 . 90.0(2) y

loop_
_geom_bond_atom_site_label_1
_geom_bond_atom_site_label_2
_geom_bond_site_symmetry_2
_geom_bond_distance
_geom_bond_publ_flag
O1 C1 . 1.257(3) y
O2 C2 . 1.255(3) y
C1 C2 . 1.455(3) y
C1 C2 3_666 1.458(3) y
N11 C12 . 1.339(3) y
N11 C16 . 1.341(3) y
C12 C13 . 1.375(3) no
C13 C14 . 1.396(3) no
C14 C15 . 1.397(3) no
C15 C16 . 1.374(3) no
N21 C22 . 1.341(3) y
N21 C26 . 1.333(3) y
C22 C23 . 1.376(3) no
C23 C24 . 1.392(3) no
C24 C25 . 1.395(3) no
C24 C14 . 1.496(3) no
C25 C26 . 1.380(3) no
O3 C3 . 1.307(3) y
O4 C4 . 1.227(3) y
O5 C5 . 1.226(3) y
O6 C6 . 1.258(3) y
C3 C4 . 1.449(3) y
C3 C6 . 1.416(3) y
C4 C5 . 1.501(3) y
C5 C6 . 1.486(3) y

loop_
_geom_hbond_atom_site_label_D
_geom_hbond_atom_site_label_H
_geom_hbond_atom_site_label_A
_geom_hbond_site_symmetry_A
_geom_hbond_distance_DH
_geom_hbond_distance_HA
_geom_hbond_distance_DA
_geom_hbond_angle_DHA
_geom_hbond_publ_flag
O3 H3 O6 3_367 0.84 1.70 2.471(2) 152 yes
N11 H11 O1 . 0.88 1.73 2.595(2) 167 yes
N21 H21 O2 2_446 0.88 1.75 2.622(2) 170 yes
C12 H12 O5 . 0.95 2.43 3.318(3) 155 yes
C13 H13 O6 . 0.95 2.30 3.165(3) 151 yes
C16 H16 O2 3_666 0.95 2.44 3.243(3) 142 no
C25 H25 O3 3_467 0.95 2.41 3.235(3) 145 yes

loop_
_geom_torsion_atom_site_label_1
_geom_torsion_atom_site_label_2
_geom_torsion_atom_site_label_3
_geom_torsion_atom_site_label_4
_geom_torsion_site_symmetry_1
_geom_torsion_site_symmetry_4
_geom_torsion
_geom_torsion_publ_flag
O1 C1 C2 O2 . . -0.2(5) no
C2 C1 C2 O2 3_666 . -179.9(3) no
O1 C1 C2 C1 . 3_666 179.8(4) no
C2 C1 C2 C1 3_666 3_666 0.0 no
C16 N11 C12 C13 . . 0.4(3) no
N11 C12 C13 C14 . . 0.0(4) no
C12 C13 C14 C15 . . -1.0(3) no
C12 C13 C14 C24 . . -180.0(2) no
C23 C24 C14 C13 . . 160.2(2) y
C25 C24 C14 C13 . . -18.7(3) y
C23 C24 C14 C15 . . -18.8(3) y
C25 C24 C14 C15 . . 162.3(2) y
C13 C14 C15 C16 . . 1.6(3) no
C24 C14 C15 C16 . . -179.4(2) no
C12 N11 C16 C15 . . 0.3(3) no
C14 C15 C16 N11 . . -1.3(3) no
C26 N21 C22 C23 . . -0.5(3) no
N21 C22 C23 C24 . . 0.0(4) no
C22 C23 C24 C25 . . 1.0(3) no
C22 C23 C24 C14 . . -177.9(2) no
C23 C24 C25 C26 . . -1.5(3) no
C14 C24 C25 C26 . . 177.5(2) no
C22 N21 C26 C25 . . 0.0(3) no
C24 C25 C26 N21 . . 1.0(4) no
O3 C3 C4 O4 . . -1.8(5) no
C6 C3 C4 O4 . . 178.8(3) no
O3 C3 C4 C5 . . 179.0(3) no
C6 C3 C4 C5 . . -0.44(19) no
O4 C4 C5 O5 . . 1.7(5) no
C3 C4 C5 O5 . . -179.1(3) no
O4 C4 C5 C6 . . -178.8(3) no
C3 C4 C5 C6 . . 0.42(19) no
O3 C3 C6 O6 . . 1.2(5) no
C4 C3 C6 O6 . . -179.4(3) no
O3 C3 C6 C5 . . -178.9(3) no
C4 C3 C6 C5 . . 0.4(2) no
O5 C5 C6 O6 . . -1.0(5) no
C4 C5 C6 O6 . . 179.4(3) no
O5 C5 C6 C3 . . 179.1(3) no
C4 C5 C6 C3 . . -0.43(19) no
